data_2227264
loop_
_publ_author_name
'Karada\(g, Asl\?i Tosyal\?i'
'Atalay, \,Sehriman'
'Gen\,c, Hasan'

_publ_section_title
;
 2-[(2-Bromophenyl)iminomethyl]-6-methylphenol
;
_journal_coeditor_code BT5384
_journal_issue 11
_journal_name_full 'Acta Crystallographica Section E'
_journal_page_first o2977
_journal_paper_doi 10.1107/S1600536810043072
_journal_volume 66
_journal_year 2010
_chemical_formula_iupac 'C14 H12 Br N O'
_chemical_formula_moiety 'C14 H12 Br N O'
_chemical_formula_sum 'C14 H12 Br N O'
_chemical_formula_weight 290.16
_chemical_name_systematic
;
2-[(2-Bromophenyl)iminomethyl]-6-methylphenol
;
_space_group_IT_number 19
_symmetry_cell_setting orthorhombic
_symmetry_space_group_name_Hall 'P 2ac 2ab'
_symmetry_space_group_name_H-M 'P 21 21 21'
_atom_sites_solution_hydrogens geom
_atom_sites_solution_primary direct
_atom_sites_solution_secondary difmap
_audit_creation_method SHELXL-97
_cell_angle_alpha 90.00
_cell_angle_beta 90.00
_cell_angle_gamma 90.00
_cell_formula_units_Z 4
_cell_length_a 7.9407(4)
_cell_length_b 11.6754(8)
_cell_length_c 13.1960(6)
_cell_measurement_reflns_used 23647
_cell_measurement_temperature 296
_cell_measurement_theta_max 28.00
_cell_measurement_theta_min 2.33
_cell_volume 1223.41(12)
_computing_cell_refinement 'X-AREA (Stoe & Cie, 2002)'
_computing_data_collection 'X-AREA (Stoe & Cie, 2002)'
_computing_data_reduction 'X-RED32 (Stoe & Cie, 2002)'
_computing_molecular_graphics 'ORTEP-3 for Windows (Farrugia, 1997)'
_computing_publication_material 'WinGX (Farrugia, 1999)'
_computing_structure_refinement 'SHELXL97 (Sheldrick, 2008)'
_computing_structure_solution 'SHELXS97 (Sheldrick, 2008)'
_diffrn_ambient_temperature 296(2)
_diffrn_detector_area_resol_mean 6.67
_diffrn_measured_fraction_theta_full 0.995
_diffrn_measured_fraction_theta_max 0.995
_diffrn_measurement_device_type 'Stoe IPDS 2'
_diffrn_measurement_method 'rotation method'
_diffrn_radiation_monochromator graphite
_diffrn_radiation_source 'fine-focus sealed tube'
_diffrn_radiation_type MoK\a
_diffrn_radiation_wavelength 0.71073
_diffrn_reflns_av_R_equivalents 0.0671
_diffrn_reflns_av_sigmaI/netI 0.0302
_diffrn_reflns_limit_h_max 10
_diffrn_reflns_limit_h_min -10
_diffrn_reflns_limit_k_max 15
_diffrn_reflns_limit_k_min -15
_diffrn_reflns_limit_l_max 17
_diffrn_reflns_limit_l_min -17
_diffrn_reflns_number 21115
_diffrn_reflns_theta_full 27.95
_diffrn_reflns_theta_max 27.95
_diffrn_reflns_theta_min 2.33
_exptl_absorpt_coefficient_mu 3.342
_exptl_absorpt_correction_T_max 0.5252
_exptl_absorpt_correction_T_min 0.3583
_exptl_absorpt_correction_type integration
_exptl_absorpt_process_details '(X-RED32; Stoe & Cie, 2002)'
_exptl_crystal_colour yellow
_exptl_crystal_density_diffrn 1.575
_exptl_crystal_density_method 'not measured'
_exptl_crystal_description prism
_exptl_crystal_F_000 584
_exptl_crystal_size_max 0.470
_exptl_crystal_size_mid 0.387
_exptl_crystal_size_min 0.240
_refine_diff_density_max 0.642
_refine_diff_density_min -0.269
_refine_ls_abs_structure_details 'Flack (1983), 1229 Friedel pairs'
_refine_ls_abs_structure_Flack -0.003(10)
_refine_ls_extinction_coef 0.0200(16)
_refine_ls_extinction_expression Fc^*^=kFc[1+0.001xFc^2^\l^3^/sin(2\q)]^-1/4^
_refine_ls_extinction_method 'SHELXL97 (Sheldrick, 2008)'
_refine_ls_goodness_of_fit_ref 1.072
_refine_ls_hydrogen_treatment mixed
_refine_ls_matrix_type full
_refine_ls_number_parameters 160
_refine_ls_number_reflns 2929
_refine_ls_number_restraints 0
_refine_ls_restrained_S_all 1.072
_refine_ls_R_factor_all 0.0460
_refine_ls_R_factor_gt 0.0353
_refine_ls_shift/su_max 0.001
_refine_ls_shift/su_mean 0.000
_refine_ls_structure_factor_coef Fsqd
_refine_ls_weighting_details 'calc w=1/[\s^2^(Fo^2^)+(0.0416P)^2^+0.0403P] where P=(Fo^2^+2Fc^2^)/3'
_refine_ls_weighting_scheme calc
_refine_ls_wR_factor_gt 0.0757
_refine_ls_wR_factor_ref 0.0802
_reflns_number_gt 2427
_reflns_number_total 2929
_reflns_threshold_expression I>2\s(I)
_cod_data_source_file bt5384.cif
_cod_data_source_block I
_cod_database_code 2227264
_cod_database_fobs_code 2227264

loop_
_symmetry_equiv_pos_as_xyz
'x, y, z'
'-x+1/2, -y, z+1/2'
'x+1/2, -y+1/2, -z'
'-x, y+1/2, -z+1/2'

loop_
_atom_site_type_symbol
_atom_site_label
_atom_site_fract_x
_atom_site_fract_y
_atom_site_fract_z
_atom_site_U_iso_or_equiv
_atom_site_adp_type
_atom_site_calc_flag
_atom_site_refinement_flags
_atom_site_occupancy
_atom_site_disorder_assembly
_atom_site_disorder_group
H H1 0.744(4) 0.652(3) 0.652(3) 0.062(9) Uiso d . 1 . .
Br Br1 0.79638(5) 0.84452(3) 0.81971(3) 0.07572(15) Uani d . 1 . .
C C4 0.7065(4) 0.5259(2) 0.3545(2) 0.0582(7) Uani d . 1 . .
H H4 0.6400 0.4945 0.3036 0.070 Uiso calc R 1 . .
N N1 0.9650(3) 0.68078(17) 0.67303(16) 0.0487(5) Uani d . 1 . .
C C7 1.0181(3) 0.6620(2) 0.58252(19) 0.0477(5) Uani d . 1 . .
H H7 1.1302 0.6768 0.5669 0.057 Uiso calc R 1 . .
C C5 0.8731(4) 0.5467(3) 0.3351(2) 0.0609(7) Uani d . 1 . .
H H5 0.9181 0.5292 0.2719 0.073 Uiso calc R 1 . .
C C1 0.9072(3) 0.6182(2) 0.50413(18) 0.0452(5) Uani d . 1 . .
O O1 0.6641(2) 0.62056(19) 0.61369(15) 0.0596(5) Uani d . 1 . .
C C2 0.7361(3) 0.5966(2) 0.52228(18) 0.0457(6) Uani d . 1 . .
C C10 1.3450(4) 0.7113(3) 0.8347(3) 0.0666(8) Uani d . 1 . .
H H10 1.4553 0.6848 0.8380 0.080 Uiso calc R 1 . .
C C13 1.0198(4) 0.7883(2) 0.8254(2) 0.0527(6) Uani d . 1 . .
C C9 1.2424(4) 0.6774(2) 0.7555(2) 0.0569(7) Uani d . 1 . .
H H9 1.2843 0.6284 0.7060 0.068 Uiso calc R 1 . .
C C6 0.9732(4) 0.5931(3) 0.40857(19) 0.0568(7) Uani d . 1 . .
H H6 1.0860 0.6080 0.3949 0.068 Uiso calc R 1 . .
C C3 0.6334(4) 0.5500(2) 0.4475(2) 0.0503(6) Uani d . 1 . .
C C8 1.0769(3) 0.7162(2) 0.7491(2) 0.0482(6) Uani d . 1 . .
C C11 1.2857(5) 0.7834(3) 0.9084(3) 0.0683(8) Uani d . 1 . .
H H11 1.3557 0.8059 0.9613 0.082 Uiso calc R 1 . .
C C14 0.4513(4) 0.5289(3) 0.4673(3) 0.0710(8) Uani d . 1 . .
H H14A 0.4396 0.4770 0.5233 0.106 Uiso calc R 1 . .
H H14B 0.4003 0.4960 0.4081 0.106 Uiso calc R 1 . .
H H14C 0.3967 0.6000 0.4832 0.106 Uiso calc R 1 . .
C C12 1.1230(5) 0.8226(3) 0.9041(2) 0.0626(8) Uani d . 1 . .
H H12 1.0823 0.8718 0.9538 0.075 Uiso calc R 1 . .

loop_
_atom_site_aniso_label
_atom_site_aniso_U_11
_atom_site_aniso_U_22
_atom_site_aniso_U_33
_atom_site_aniso_U_12
_atom_site_aniso_U_13
_atom_site_aniso_U_23
Br1 0.0655(2) 0.0941(2) 0.06760(19) 0.01958(17) 0.00516(17) -0.00921(17)
C4 0.0647(17) 0.0583(15) 0.0515(13) 0.0010(15) -0.0149(14) -0.0035(11)
N1 0.0488(11) 0.0516(11) 0.0456(10) -0.0009(8) -0.0020(10) -0.0013(10)
C7 0.0435(12) 0.0506(12) 0.0490(13) -0.0016(12) 0.0018(11) 0.0009(12)
C5 0.0707(18) 0.0695(17) 0.0425(14) 0.0056(15) 0.0005(13) -0.0047(13)
C1 0.0471(13) 0.0462(13) 0.0422(11) 0.0007(10) 0.0007(11) 0.0048(9)
O1 0.0456(10) 0.0832(14) 0.0500(10) -0.0008(9) 0.0042(9) -0.0049(9)
C2 0.0469(14) 0.0450(12) 0.0450(12) 0.0035(10) 0.0006(10) 0.0046(10)
C10 0.0527(16) 0.0665(17) 0.081(2) -0.0055(13) -0.0152(15) -0.0016(16)
C13 0.0576(15) 0.0524(13) 0.0482(13) -0.0044(12) 0.0004(14) 0.0009(13)
C9 0.0486(15) 0.0564(16) 0.0657(16) -0.0019(11) -0.0052(12) -0.0064(12)
C6 0.0542(15) 0.0695(17) 0.0467(14) 0.0024(13) 0.0078(13) 0.0004(13)
C3 0.0466(13) 0.0507(13) 0.0536(14) 0.0009(11) -0.0083(12) 0.0049(11)
C8 0.0492(14) 0.0464(13) 0.0489(13) -0.0062(11) -0.0030(12) 0.0016(11)
C11 0.073(2) 0.0618(17) 0.0697(18) -0.0122(16) -0.0224(18) 0.0005(14)
C14 0.0507(17) 0.083(2) 0.079(2) -0.0072(15) -0.0082(16) -0.0021(18)
C12 0.077(2) 0.0556(17) 0.0554(15) -0.0096(15) -0.0013(15) -0.0058(13)

loop_
_atom_type_symbol
_atom_type_description
_atom_type_scat_dispersion_real
_atom_type_scat_dispersion_imag
_atom_type_scat_source
C C 0.0033 0.0016 'International Tables Vol C Tables 4.2.6.8 and 6.1.1.4'
H H 0.0000 0.0000 'International Tables Vol C Tables 4.2.6.8 and 6.1.1.4'
Br Br -0.2901 2.4595 'International Tables Vol C Tables 4.2.6.8 and 6.1.1.4'
N N 0.0061 0.0033 'International Tables Vol C Tables 4.2.6.8 and 6.1.1.4'
O O 0.0106 0.0060 'International Tables Vol C Tables 4.2.6.8 and 6.1.1.4'

loop_
_geom_angle_atom_site_label_1
_geom_angle_atom_site_label_2
_geom_angle_atom_site_label_3
_geom_angle_site_symmetry_1
_geom_angle_site_symmetry_3
_geom_angle
_geom_angle_publ_flag
C5 C4 C3 . . 122.3(3) ?
C5 C4 H4 . . 118.9 ?
C3 C4 H4 . . 118.9 ?
C7 N1 C8 . . 120.5(2) ?
N1 C7 C1 . . 121.6(2) ?
N1 C7 H7 . . 119.2 ?
C1 C7 H7 . . 119.2 ?
C6 C5 C4 . . 120.0(3) ?
C6 C5 H5 . . 120.0 ?
C4 C5 H5 . . 120.0 ?
C6 C1 C2 . . 118.7(2) ?
C6 C1 C7 . . 119.3(3) ?
C2 C1 C7 . . 122.0(2) ?
C2 O1 H1 . . 107(2) ?
O1 C2 C3 . . 117.5(2) ?
O1 C2 C1 . . 121.3(2) ?
C3 C2 C1 . . 121.2(2) ?
C11 C10 C9 . . 120.7(3) ?
C11 C10 H10 . . 119.7 ?
C9 C10 H10 . . 119.7 ?
C12 C13 C8 . . 121.8(3) ?
C12 C13 Br1 . . 119.0(2) ?
C8 C13 Br1 . . 119.2(2) ?
C10 C9 C8 . . 120.6(3) ?
C10 C9 H9 . . 119.7 ?
C8 C9 H9 . . 119.7 ?
C5 C6 C1 . . 120.4(3) ?
C5 C6 H6 . . 119.8 ?
C1 C6 H6 . . 119.8 ?
C4 C3 C2 . . 117.5(3) ?
C4 C3 C14 . . 121.8(3) ?
C2 C3 C14 . . 120.7(3) ?
C13 C8 C9 . . 117.4(3) ?
C13 C8 N1 . . 119.4(3) ?
C9 C8 N1 . . 123.1(2) ?
C10 C11 C12 . . 119.9(3) ?
C10 C11 H11 . . 120.0 ?
C12 C11 H11 . . 120.0 ?
C3 C14 H14A . . 109.5 ?
C3 C14 H14B . . 109.5 ?
H14A C14 H14B . . 109.5 ?
C3 C14 H14C . . 109.5 ?
H14A C14 H14C . . 109.5 ?
H14B C14 H14C . . 109.5 ?
C11 C12 C13 . . 119.5(3) ?
C11 C12 H12 . . 120.2 ?
C13 C12 H12 . . 120.2 ?

loop_
_geom_bond_atom_site_label_1
_geom_bond_atom_site_label_2
_geom_bond_site_symmetry_2
_geom_bond_distance
_geom_bond_publ_flag
Br1 C13 . 1.893(3) ?
C4 C5 . 1.370(5) ?
C4 C3 . 1.386(4) ?
C4 H4 . 0.9300 ?
N1 C7 . 1.285(3) ?
N1 C8 . 1.402(3) ?
C7 C1 . 1.451(4) ?
C7 H7 . 0.9300 ?
C5 C6 . 1.366(4) ?
C5 H5 . 0.9300 ?
C1 C6 . 1.397(4) ?
C1 C2 . 1.403(4) ?
O1 C2 . 1.364(3) ?
O1 H1 . 0.89(4) ?
C2 C3 . 1.390(4) ?
C10 C11 . 1.370(5) ?
C10 C9 . 1.383(4) ?
C10 H10 . 0.9300 ?
C13 C12 . 1.382(4) ?
C13 C8 . 1.388(4) ?
C9 C8 . 1.392(4) ?
C9 H9 . 0.9300 ?
C6 H6 . 0.9300 ?
C3 C14 . 1.490(4) ?
C11 C12 . 1.372(5) ?
C11 H11 . 0.9300 ?
C14 H14A . 0.9600 ?
C14 H14B . 0.9600 ?
C14 H14C . 0.9600 ?
C12 H12 . 0.9300 ?

loop_
_geom_hbond_atom_site_label_D
_geom_hbond_atom_site_label_H
_geom_hbond_atom_site_label_A
_geom_hbond_site_symmetry_A
_geom_hbond_distance_DH
_geom_hbond_distance_HA
_geom_hbond_distance_DA
_geom_hbond_angle_DHA
O1 H1 N1 . 0.89(4) 1.81(3) 2.611(3) 149(3)

loop_
_geom_torsion_atom_site_label_1
_geom_torsion_atom_site_label_2
_geom_torsion_atom_site_label_3
_geom_torsion_atom_site_label_4
_geom_torsion_site_symmetry_1
_geom_torsion_site_symmetry_2
_geom_torsion_site_symmetry_3
_geom_torsion_site_symmetry_4
_geom_torsion
_geom_torsion_publ_flag
C8 N1 C7 C1 . . . . 176.0(2) ?
C3 C4 C5 C6 . . . . -0.2(5) ?
N1 C7 C1 C6 . . . . -176.4(3) ?
N1 C7 C1 C2 . . . . 1.4(4) ?
C6 C1 C2 O1 . . . . -179.3(2) ?
C7 C1 C2 O1 . . . . 2.9(4) ?
C6 C1 C2 C3 . . . . 0.6(4) ?
C7 C1 C2 C3 . . . . -177.2(2) ?
C11 C10 C9 C8 . . . . 0.1(5) ?
C4 C5 C6 C1 . . . . 0.8(5) ?
C2 C1 C6 C5 . . . . -1.0(4) ?
C7 C1 C6 C5 . . . . 176.9(3) ?
C5 C4 C3 C2 . . . . -0.2(4) ?
C5 C4 C3 C14 . . . . 179.0(3) ?
O1 C2 C3 C4 . . . . 179.9(2) ?
C1 C2 C3 C4 . . . . 0.0(4) ?
O1 C2 C3 C14 . . . . 0.7(4) ?
C1 C2 C3 C14 . . . . -179.2(3) ?
C12 C13 C8 C9 . . . . 1.1(4) ?
Br1 C13 C8 C9 . . . . 179.5(2) ?
C12 C13 C8 N1 . . . . 177.7(2) ?
Br1 C13 C8 N1 . . . . -4.0(3) ?
C10 C9 C8 C13 . . . . -0.7(4) ?
C10 C9 C8 N1 . . . . -177.1(3) ?
C7 N1 C8 C13 . . . . 147.8(2) ?
C7 N1 C8 C9 . . . . -35.8(4) ?
C9 C10 C11 C12 . . . . 0.1(5) ?
C10 C11 C12 C13 . . . . 0.3(5) ?
C8 C13 C12 C11 . . . . -0.9(4) ?
Br1 C13 C12 C11 . . . . -179.3(2) ?

loop_
_cod_related_entry_id
_cod_related_entry_database
_cod_related_entry_code
1 ChemSpider 30656191
